data_7241127
loop_
_publ_author_name
'Wang, Jun'
'Chen, Ning-Ning'
'Qian, Jin'
'Chen, Xuanrong'
'Zhang, Xin-Yue'
'Fan, Liming'

_publ_section_title
;
 Multiresponsive chemosensing and photocatalytic properties of three
 luminescent coordination polymers derived from bifunctional
 1,1'-Di(4-carbonylphenyl)-2,2'-biimidazoline ligand
;
_journal_name_full CrystEngComm
_journal_paper_doi 10.1039/D0CE00814A
_journal_year 2020
_chemical_formula_moiety 'C20 H12 N4 O4 Zn'
_chemical_formula_sum 'C20 H12 N4 O4 Zn'
_chemical_formula_weight 437.73
_space_group_crystal_system trigonal
_space_group_IT_number 148
_space_group_name_Hall '-R 3'
_space_group_name_H-M_alt 'R -3 :H'
_atom_sites_solution_hydrogens geom
_audit_creation_method SHELXL-2016/6
_audit_update_record
;
2020-04-23 deposited with the CCDC.	2020-08-21 downloaded from the CCDC.
;
_cell_angle_alpha 90
_cell_angle_beta 90
_cell_angle_gamma 120
_cell_formula_units_Z 18
_cell_length_a 32.2321(19)
_cell_length_b 32.2321(19)
_cell_length_c 14.2264(11)
_cell_measurement_reflns_used 9873
_cell_measurement_temperature 291(2)
_cell_measurement_theta_max 25.14
_cell_measurement_theta_min 2.84
_cell_volume 12799.8(15)
_computing_cell_refinement SMART
_computing_data_collection 'SMART (Bruker, 2008)'
_computing_data_reduction 'SAINT (Bruker, 2008)'
_computing_molecular_graphics 'SHELXTL (Bruker, 2008)'
_computing_publication_material 'SHELXTL (Bruker, 2008)'
_computing_structure_refinement 'SHELXL-2016/6 (Sheldrick, 2016)'
_computing_structure_solution 'SHELXTL (Bruker, 2008)'
_diffrn_ambient_temperature 291(2)
_diffrn_measured_fraction_theta_full 0.998
_diffrn_measured_fraction_theta_max 0.994
_diffrn_measurement_device_type 'CCD area detector'
_diffrn_measurement_method 'phi and omega scans'
_diffrn_radiation_type MoK\a
_diffrn_radiation_wavelength 0.71073
_diffrn_reflns_av_R_equivalents 0.0252
_diffrn_reflns_av_unetI/netI 0.0525
_diffrn_reflns_Laue_measured_fraction_full 0.998
_diffrn_reflns_Laue_measured_fraction_max 0.994
_diffrn_reflns_limit_h_max 41
_diffrn_reflns_limit_h_min -41
_diffrn_reflns_limit_k_max 32
_diffrn_reflns_limit_k_min -41
_diffrn_reflns_limit_l_max 18
_diffrn_reflns_limit_l_min -18
_diffrn_reflns_number 44128
_diffrn_reflns_point_group_measured_fraction_full 0.998
_diffrn_reflns_point_group_measured_fraction_max 0.994
_diffrn_reflns_theta_full 25.242
_diffrn_reflns_theta_max 27.592
_diffrn_reflns_theta_min 2.955
_exptl_absorpt_coefficient_mu 0.887
_exptl_absorpt_correction_T_max 0.96
_exptl_absorpt_correction_T_min 0.93
_exptl_absorpt_correction_type multi-scan
_exptl_absorpt_process_details 'SADABS; Bruker, 2008'
_exptl_crystal_colour colorless
_exptl_crystal_density_diffrn 1.022
_exptl_crystal_description block
_exptl_crystal_F_000 3996
_exptl_crystal_size_max 0.240
_exptl_crystal_size_mid 0.240
_exptl_crystal_size_min 0.140
_refine_diff_density_max 0.578
_refine_diff_density_min -0.339
_refine_diff_density_rms 0.042
_refine_ls_extinction_method none
_refine_ls_goodness_of_fit_ref 1.091
_refine_ls_hydrogen_treatment constr
_refine_ls_matrix_type full
_refine_ls_number_parameters 262
_refine_ls_number_reflns 6557
_refine_ls_number_restraints 2
_refine_ls_restrained_S_all 1.100
_refine_ls_R_factor_all 0.0599
_refine_ls_R_factor_gt 0.0383
_refine_ls_shift/su_max 0.002
_refine_ls_shift/su_mean 0.000
_refine_ls_structure_factor_coef Fsqd
_refine_ls_weighting_details 'w=1/[\s^2^(Fo^2^)+(0.04P)^2^+1.66P] where P=(Fo^2^+2Fc^2^)/3'
_refine_ls_weighting_scheme calc
_refine_ls_wR_factor_gt 0.0923
_refine_ls_wR_factor_ref 0.0945
_reflns_Friedel_coverage 0.000
_reflns_number_gt 4276
_reflns_number_total 6598
_reflns_threshold_expression 'I > 2\s(I)'
_cod_data_source_file d0ce00814a2.cif
_cod_data_source_block 1_sq
_cod_original_cell_volume 12800(2)
_cod_original_sg_symbol_H-M 'R -3'
_cod_database_code 7241127
_shelx_shelxl_version_number 2016/6
_shelx_space_group_comment
;
The symmetry employed for this shelxl refinement is uniquely defined
by the following loop, which should always be used as a source of
symmetry information in preference to the above space-group names.
They are only intended as comments.
;
_shelx_estimated_absorpt_t_min 0.932
_shelx_estimated_absorpt_t_max 0.960

loop_
_space_group_symop_operation_xyz
'x, y, z'
'-y, x-y, z'
'-x+y, -x, z'
'x+2/3, y+1/3, z+1/3'
'-y+2/3, x-y+1/3, z+1/3'
'-x+y+2/3, -x+1/3, z+1/3'
'x+1/3, y+2/3, z+2/3'
'-y+1/3, x-y+2/3, z+2/3'
'-x+y+1/3, -x+2/3, z+2/3'
'-x, -y, -z'
'y, -x+y, -z'
'x-y, x, -z'
'-x+2/3, -y+1/3, -z+1/3'
'y+2/3, -x+y+1/3, -z+1/3'
'x-y+2/3, x+1/3, -z+1/3'
'-x+1/3, -y+2/3, -z+2/3'
'y+1/3, -x+y+2/3, -z+2/3'
'x-y+1/3, x+2/3, -z+2/3'

loop_
_atom_site_label
_atom_site_type_symbol
_atom_site_fract_x
_atom_site_fract_y
_atom_site_fract_z
_atom_site_U_iso_or_equiv
_atom_site_adp_type
_atom_site_occupancy
_atom_site_site_symmetry_order
_atom_site_calc_flag
_atom_site_refinement_flags_posn
_atom_site_refinement_flags_adp
_atom_site_refinement_flags_occupancy
_atom_site_disorder_assembly
_atom_site_disorder_group
C1 C 0.06054(8) 0.52657(9) 0.20812(17) 0.0507(6) Uani 1 1 d . . . . .
C2 C 0.09192(8) 0.50802(8) 0.24472(17) 0.0514(6) Uani 1 1 d . . . . .
C3 C 0.09146(8) 0.46945(8) 0.19970(16) 0.0500(6) Uani 1 1 d . . . . .
H3 H 0.072140 0.455755 0.147228 0.060 Uiso 1 1 calc R U . . .
C4 C 0.11945(8) 0.45160(8) 0.23259(16) 0.0500(6) Uani 1 1 d . . . . .
H4 H 0.119427 0.426084 0.202043 0.060 Uiso 1 1 calc R U . . .
C5 C 0.14775(8) 0.47172(8) 0.31144(16) 0.0517(6) Uani 1 1 d . . . . .
C6 C 0.14812(9) 0.51011(8) 0.35695(18) 0.0595(7) Uani 1 1 d . . . . .
H6 H 0.167087 0.523574 0.409929 0.071 Uiso 1 1 calc R U . . .
C7 C 0.12035(9) 0.52796(8) 0.32319(18) 0.0584(7) Uani 1 1 d . . . . .
H7 H 0.120643 0.553705 0.353332 0.070 Uiso 1 1 calc R U . . .
C8 C 0.22504(8) 0.48011(8) 0.36025(17) 0.0558(7) Uani 1 1 d . . . . .
H8 H 0.244910 0.512557 0.347895 0.067 Uiso 1 1 calc R U . . .
C9 C 0.23784(8) 0.44924(8) 0.39555(16) 0.0530(6) Uani 1 1 d . . . . .
H9 H 0.268693 0.457365 0.413873 0.064 Uiso 1 1 calc R U . . .
C10 C 0.16187(8) 0.40791(8) 0.37138(15) 0.0430(5) Uani 1 1 d . . . . .
C11 C 0.11230(7) 0.36971(8) 0.36300(15) 0.0434(5) Uani 1 1 d . . . . .
C12 C 0.04622(8) 0.31030(8) 0.30839(16) 0.0469(6) Uani 1 1 d . . . . .
H12 H 0.025171 0.284768 0.270828 0.056 Uiso 1 1 calc R U . . .
C13 C 0.03360(8) 0.32800(8) 0.37816(16) 0.0494(6) Uani 1 1 d . . . . .
H13 H 0.002610 0.316980 0.399896 0.059 Uiso 1 1 calc R U . . .
C14 C 0.07731(8) 0.39396(8) 0.49290(16) 0.0519(6) Uani 1 1 d . . . . .
C15 C 0.10345(9) 0.39489(8) 0.57073(16) 0.0553(6) Uani 1 1 d . . . . .
H15 H 0.122155 0.380396 0.568062 0.066 Uiso 1 1 calc R U . . .
C16 C 0.10193(9) 0.41727(8) 0.65252(18) 0.0632(7) Uani 1 1 d . . . . .
H16 H 0.120195 0.418351 0.704064 0.076 Uiso 1 1 calc R U . . .
C17 C 0.07350(9) 0.43800(9) 0.65826(17) 0.0629(7) Uani 1 1 d D . . . .
C18 C 0.04720(9) 0.43689(9) 0.5804(2) 0.0663(8) Uani 1 1 d . . . . .
H18 H 0.028136 0.450970 0.583673 0.080 Uiso 1 1 calc R U . . .
C19 C 0.04889(9) 0.41489(9) 0.49689(19) 0.0663(7) Uani 1 1 d . . . . .
H19 H 0.031177 0.414329 0.444809 0.080 Uiso 1 1 calc R U . . .
C20 C 0.07000(9) 0.45416(9) 0.75723(15) 0.0642(7) Uani 1 1 d D . . . .
N1 N 0.17639(7) 0.45337(7) 0.34646(13) 0.0514(5) Uani 1 1 d . . . . .
N2 N 0.19911(6) 0.40473(6) 0.40030(12) 0.0459(5) Uani 1 1 d . . . . .
N3 N 0.07521(6) 0.36631(6) 0.41363(12) 0.0477(5) Uani 1 1 d . . . . .
N4 N 0.09572(6) 0.33531(6) 0.29868(12) 0.0431(4) Uani 1 1 d . . . . .
O1 O 0.02722(5) 0.49916(6) 0.15366(10) 0.0494(4) Uani 1 1 d . . . . .
O2 O 0.06752(6) 0.56654(6) 0.23366(12) 0.0579(4) Uani 1 1 d . . . . .
O3 O 0.04308(6) 0.46352(6) 0.76818(12) 0.0613(5) Uani 1 1 d . . . . .
O4 O 0.09839(6) 0.45688(6) 0.82349(12) 0.0659(5) Uani 1 1 d D . . . .
Zn1 Zn -0.01728(2) 0.52023(2) 0.12839(2) 0.04190(10) Uani 1 1 d . . . . .

loop_
_atom_site_aniso_label
_atom_site_aniso_U_11
_atom_site_aniso_U_22
_atom_site_aniso_U_33
_atom_site_aniso_U_23
_atom_site_aniso_U_13
_atom_site_aniso_U_12
C1 0.0480(15) 0.0483(15) 0.0516(15) 0.0115(12) -0.0067(12) 0.0210(13)
C2 0.0488(14) 0.0464(14) 0.0565(15) -0.0098(12) -0.0091(12) 0.0219(12)
C3 0.0525(15) 0.0475(14) 0.0475(14) -0.0080(11) -0.0123(11) 0.0231(12)
C4 0.0511(14) 0.0450(13) 0.0502(15) -0.0090(11) -0.0101(12) 0.0213(12)
C5 0.0505(14) 0.0480(14) 0.0519(15) -0.0113(12) -0.0131(12) 0.0210(12)
C6 0.0580(16) 0.0530(15) 0.0651(17) -0.0203(13) -0.0227(13) 0.0259(13)
C7 0.0583(16) 0.0509(15) 0.0656(17) -0.0197(13) -0.0244(13) 0.0271(13)
C8 0.0444(14) 0.0428(14) 0.0687(17) 0.0093(12) -0.0156(12) 0.0132(12)
C9 0.0417(13) 0.0431(14) 0.0595(16) 0.0077(12) -0.0122(12) 0.0102(12)
C10 0.0409(13) 0.0477(14) 0.0368(12) -0.0128(10) -0.0109(10) 0.0194(11)
C11 0.0367(12) 0.0498(14) 0.0387(13) -0.0081(11) -0.0059(10) 0.0178(11)
C12 0.0398(13) 0.0486(14) 0.0446(14) -0.0108(11) -0.0076(11) 0.0163(11)
C13 0.0373(13) 0.0546(15) 0.0493(14) -0.0137(12) -0.0061(11) 0.0177(12)
C14 0.0472(14) 0.0544(15) 0.0472(15) -0.0145(12) 0.0105(12) 0.0202(12)
C15 0.0584(16) 0.0562(15) 0.0390(14) 0.0049(12) -0.0070(12) 0.0194(13)
C16 0.0644(17) 0.0564(16) 0.0471(16) -0.0133(13) -0.0005(13) 0.0139(14)
C17 0.0508(15) 0.0617(17) 0.0538(17) -0.0190(13) 0.0132(13) 0.0113(14)
C18 0.0569(16) 0.0656(17) 0.0727(19) -0.0183(15) 0.0194(15) 0.0280(14)
C19 0.0587(17) 0.0706(18) 0.0711(18) -0.0274(15) -0.0177(14) 0.0334(15)
C20 0.0643(19) 0.0558(17) 0.0544(18) -0.0102(13) -0.0181(16) 0.0166(15)
N1 0.0463(12) 0.0445(12) 0.0568(13) -0.0118(10) -0.0139(10) 0.0178(10)
N2 0.0408(11) 0.0476(11) 0.0444(11) -0.0108(9) -0.0106(9) 0.0186(10)
N3 0.0424(11) 0.0543(12) 0.0424(11) -0.0153(9) 0.0052(9) 0.0212(10)
N4 0.0355(10) 0.0475(11) 0.0403(11) -0.0123(9) -0.0094(8) 0.0163(9)
O1 0.0520(10) 0.0498(9) 0.0445(9) 0.0089(8) 0.0076(8) 0.0241(8)
O2 0.0562(10) 0.0441(10) 0.0674(11) -0.0092(8) -0.0154(9) 0.0205(8)
O3 0.0486(11) 0.0616(11) 0.0650(12) -0.0213(9) 0.0124(9) 0.0209(9)
O4 0.0662(11) 0.0664(11) 0.0560(11) -0.0124(9) 0.0092(9) 0.0264(9)
Zn1 0.04456(17) 0.03841(16) 0.03733(16) 0.00877(11) 0.01123(12) 0.01669(12)

loop_
_atom_type_symbol
_atom_type_description
_atom_type_scat_dispersion_real
_atom_type_scat_dispersion_imag
_atom_type_scat_source
C C 0.0033 0.0016 'International Tables Vol C Tables 4.2.6.8 and 6.1.1.4'
H H 0.0000 0.0000 'International Tables Vol C Tables 4.2.6.8 and 6.1.1.4'
N N 0.0061 0.0033 'International Tables Vol C Tables 4.2.6.8 and 6.1.1.4'
O O 0.0106 0.0060 'International Tables Vol C Tables 4.2.6.8 and 6.1.1.4'
Zn Zn 0.2839 1.4301 'International Tables Vol C Tables 4.2.6.8 and 6.1.1.4'

loop_
_geom_angle_atom_site_label_1
_geom_angle_atom_site_label_2
_geom_angle_atom_site_label_3
_geom_angle
_geom_angle_site_symmetry_1
_geom_angle_site_symmetry_3
_geom_angle_publ_flag
O2 C1 O1 123.7(2) . . ?
O2 C1 C2 120.1(2) . . ?
O1 C1 C2 116.2(2) . . ?
C7 C2 C3 119.7(2) . . ?
C7 C2 C1 121.1(2) . . ?
C3 C2 C1 119.2(2) . . ?
C4 C3 C2 120.1(2) . . ?
C4 C3 H3 119.9 . . ?
C2 C3 H3 119.9 . . ?
C3 C4 C5 119.8(2) . . ?
C3 C4 H4 120.1 . . ?
C5 C4 H4 120.1 . . ?
C4 C5 C6 120.3(2) . . ?
C4 C5 N1 120.3(2) . . ?
C6 C5 N1 119.4(2) . . ?
C7 C6 C5 119.6(2) . . ?
C7 C6 H6 120.2 . . ?
C5 C6 H6 120.2 . . ?
C6 C7 C2 120.6(2) . . ?
C6 C7 H7 119.7 . . ?
C2 C7 H7 119.7 . . ?
C9 C8 N1 105.3(2) . . ?
C9 C8 H8 127.3 . . ?
N1 C8 H8 127.3 . . ?
C8 C9 N2 109.9(2) . . ?
C8 C9 H9 125.1 . . ?
N2 C9 H9 125.1 . . ?
N2 C10 N1 109.40(18) . . ?
N2 C10 C11 128.0(2) . . ?
N1 C10 C11 122.5(2) . . ?
N4 C11 N3 109.22(18) . . ?
N4 C11 C10 125.25(19) . . ?
N3 C11 C10 125.26(19) . . ?
C13 C12 N4 109.89(19) . . ?
C13 C12 H12 125.1 . . ?
N4 C12 H12 125.1 . . ?
C12 C13 N3 107.0(2) . . ?
C12 C13 H13 126.5 . . ?
N3 C13 H13 126.5 . . ?
C15 C14 C19 120.1(2) . . ?
C15 C14 N3 119.2(2) . . ?
C19 C14 N3 120.2(2) . . ?
C16 C15 C14 120.3(2) . . ?
C16 C15 H15 119.8 . . ?
C14 C15 H15 119.8 . . ?
C17 C16 C15 120.5(2) . . ?
C17 C16 H16 119.7 . . ?
C15 C16 H16 119.7 . . ?
C16 C17 C18 119.1(2) . . ?
C16 C17 C20 113.6(3) . . ?
C18 C17 C20 126.8(2) . . ?
C17 C18 C19 121.0(2) . . ?
C17 C18 H18 119.5 . . ?
C19 C18 H18 119.5 . . ?
C14 C19 C18 119.0(3) . . ?
C14 C19 H19 120.5 . . ?
C18 C19 H19 120.5 . . ?
O3 C20 O4 121.8(2) . . ?
O3 C20 C17 116.3(2) . . ?
O4 C20 C17 121.9(3) . . ?
C10 N1 C8 108.22(19) . . ?
C10 N1 C5 127.23(19) . . ?
C8 N1 C5 124.55(19) . . ?
C10 N2 C9 107.14(19) . . ?
C10 N2 Zn1 131.90(15) . 6_455 ?
C9 N2 Zn1 120.33(15) . 6_455 ?
C11 N3 C13 107.49(18) . . ?
C11 N3 C14 127.60(18) . . ?
C13 N3 C14 124.78(18) . . ?
C11 N4 C12 106.40(18) . . ?
C11 N4 Zn1 131.71(14) . 15 ?
C12 N4 Zn1 121.85(14) . 15 ?
C1 O1 Zn1 113.36(15) . . ?
C20 O3 Zn1 136.72(19) . 10_566 ?
O3 Zn1 O1 117.82(8) 10_566 . ?
O3 Zn1 N4 106.07(8) 10_566 14_455 ?
O1 Zn1 N4 117.40(6) . 14_455 ?
O3 Zn1 N2 107.80(7) 10_566 8_554 ?
O1 Zn1 N2 101.11(7) . 8_554 ?
N4 Zn1 N2 105.50(7) 14_455 8_554 ?

loop_
_geom_bond_atom_site_label_1
_geom_bond_atom_site_label_2
_geom_bond_distance
_geom_bond_site_symmetry_2
_geom_bond_publ_flag
C1 O2 1.246(3) . ?
C1 O1 1.259(3) . ?
C1 C2 1.502(3) . ?
C2 C7 1.382(3) . ?
C2 C3 1.392(3) . ?
C3 C4 1.372(3) . ?
C3 H3 0.9300 . ?
C4 C5 1.385(3) . ?
C4 H4 0.9300 . ?
C5 C6 1.391(3) . ?
C5 N1 1.413(3) . ?
C6 C7 1.370(3) . ?
C6 H6 0.9300 . ?
C7 H7 0.9300 . ?
C8 C9 1.350(3) . ?
C8 N1 1.374(3) . ?
C8 H8 0.9300 . ?
C9 N2 1.353(3) . ?
C9 H9 0.9300 . ?
C10 N2 1.321(3) . ?
C10 N1 1.344(3) . ?
C10 C11 1.454(3) . ?
C11 N4 1.327(3) . ?
C11 N3 1.353(3) . ?
C12 C13 1.307(3) . ?
C12 N4 1.389(3) . ?
C12 H12 0.9300 . ?
C13 N3 1.386(3) . ?
C13 H13 0.9300 . ?
C14 C15 1.383(3) . ?
C14 C19 1.384(3) . ?
C14 N3 1.418(3) . ?
C15 C16 1.383(3) . ?
C15 H15 0.9300 . ?
C16 C17 1.380(4) . ?
C16 H16 0.9300 . ?
C17 C18 1.384(4) . ?
C17 C20 1.525(2) . ?
C18 C19 1.398(3) . ?
C18 H18 0.9300 . ?
C19 H19 0.9300 . ?
C20 O3 1.063(3) . ?
C20 O4 1.2859(10) . ?
N2 Zn1 2.0291(18) 6_455 ?
N4 Zn1 1.9983(17) 15 ?
O1 Zn1 1.9031(15) . ?
O3 Zn1 1.8885(16) 10_566 ?

loop_
_geom_torsion_atom_site_label_1
_geom_torsion_atom_site_label_2
_geom_torsion_atom_site_label_3
_geom_torsion_atom_site_label_4
_geom_torsion
_geom_torsion_site_symmetry_1
_geom_torsion_site_symmetry_2
_geom_torsion_site_symmetry_3
_geom_torsion_site_symmetry_4
_geom_torsion_publ_flag
O2 C1 C2 C7 16.5(4) . . . . ?
O1 C1 C2 C7 -161.8(2) . . . . ?
O2 C1 C2 C3 -164.8(2) . . . . ?
O1 C1 C2 C3 16.9(3) . . . . ?
C7 C2 C3 C4 -0.6(4) . . . . ?
C1 C2 C3 C4 -179.3(2) . . . . ?
C2 C3 C4 C5 0.8(4) . . . . ?
C3 C4 C5 C6 -0.4(4) . . . . ?
C3 C4 C5 N1 179.4(2) . . . . ?
C4 C5 C6 C7 -0.1(4) . . . . ?
N1 C5 C6 C7 -180.0(2) . . . . ?
C5 C6 C7 C2 0.3(4) . . . . ?
C3 C2 C7 C6 0.1(4) . . . . ?
C1 C2 C7 C6 178.7(2) . . . . ?
N1 C8 C9 N2 2.2(3) . . . . ?
N2 C10 C11 N4 -71.5(3) . . . . ?
N1 C10 C11 N4 106.4(3) . . . . ?
N2 C10 C11 N3 115.1(3) . . . . ?
N1 C10 C11 N3 -66.9(3) . . . . ?
N4 C12 C13 N3 1.8(3) . . . . ?
C19 C14 C15 C16 -0.9(4) . . . . ?
N3 C14 C15 C16 -173.0(2) . . . . ?
C14 C15 C16 C17 1.5(4) . . . . ?
C15 C16 C17 C18 -1.2(4) . . . . ?
C15 C16 C17 C20 171.1(2) . . . . ?
C16 C17 C18 C19 0.4(4) . . . . ?
C20 C17 C18 C19 -170.7(2) . . . . ?
C15 C14 C19 C18 0.1(4) . . . . ?
N3 C14 C19 C18 172.1(2) . . . . ?
C17 C18 C19 C14 0.1(4) . . . . ?
C16 C17 C20 O3 -167.6(3) . . . . ?
C18 C17 C20 O3 4.0(4) . . . . ?
C16 C17 C20 O4 13.2(4) . . . . ?
C18 C17 C20 O4 -175.2(3) . . . . ?
N2 C10 N1 C8 0.0(3) . . . . ?
C11 C10 N1 C8 -178.2(2) . . . . ?
N2 C10 N1 C5 179.7(2) . . . . ?
C11 C10 N1 C5 1.4(3) . . . . ?
C9 C8 N1 C10 -1.3(3) . . . . ?
C9 C8 N1 C5 179.0(2) . . . . ?
C4 C5 N1 C10 -55.3(3) . . . . ?
C6 C5 N1 C10 124.5(3) . . . . ?
C4 C5 N1 C8 124.3(3) . . . . ?
C6 C5 N1 C8 -55.8(3) . . . . ?
N1 C10 N2 C9 1.3(3) . . . . ?
C11 C10 N2 C9 179.5(2) . . . . ?
N1 C10 N2 Zn1 171.96(14) . . . 6_455 ?
C11 C10 N2 Zn1 -9.9(3) . . . 6_455 ?
C8 C9 N2 C10 -2.2(3) . . . . ?
C8 C9 N2 Zn1 -174.15(16) . . . 6_455 ?
N4 C11 N3 C13 -0.4(3) . . . . ?
C10 C11 N3 C13 173.8(2) . . . . ?
N4 C11 N3 C14 175.5(2) . . . . ?
C10 C11 N3 C14 -10.3(4) . . . . ?
C12 C13 N3 C11 -0.9(3) . . . . ?
C12 C13 N3 C14 -177.0(2) . . . . ?
C15 C14 N3 C11 -56.9(3) . . . . ?
C19 C14 N3 C11 131.0(3) . . . . ?
C15 C14 N3 C13 118.3(3) . . . . ?
C19 C14 N3 C13 -53.8(3) . . . . ?
N3 C11 N4 C12 1.5(2) . . . . ?
C10 C11 N4 C12 -172.7(2) . . . . ?
N3 C11 N4 Zn1 -176.14(15) . . . 15 ?
C10 C11 N4 Zn1 9.6(3) . . . 15 ?
C13 C12 N4 C11 -2.1(3) . . . . ?
C13 C12 N4 Zn1 175.81(15) . . . 15 ?
O2 C1 O1 Zn1 -8.7(3) . . . . ?
C2 C1 O1 Zn1 169.56(16) . . . . ?
O4 C20 O3 Zn1 -7.9(5) . . . 10_566 ?
C17 C20 O3 Zn1 172.87(16) . . . 10_566 ?
